data_7202547
loop_
_publ_author_name
'Lukasz Dobrzycki'
'Maksymilian Chruszcz'
'Wladek Minor'
'Krzysztof Wo\'zniak'

_publ_section_title
;
 Stacks of DMANH+? scaffolding for ribbon shaped Cl? bridged oxonium
 ions
;
_journal_issue 2
_journal_name_full CrystEngComm
_journal_page_first 152
_journal_paper_doi 10.1039/b614785b
_journal_volume 9
_journal_year 2007
_chemical_formula_sum 'C14 H24 Cl2 N2 O2'
_chemical_formula_weight 323.25
_chemical_name_systematic
;
?
;
_space_group_IT_number 2
_symmetry_cell_setting triclinic
_symmetry_space_group_name_Hall '-P 1'
_symmetry_space_group_name_H-M 'P -1'
_atom_sites_solution_hydrogens geom
_atom_sites_solution_primary direct
_atom_sites_solution_secondary difmap
_audit_creation_method SHELXL-97
_cell_angle_alpha 70.5390(10)
_cell_angle_beta 74.1320(10)
_cell_angle_gamma 80.8870(10)
_cell_formula_units_Z 2
_cell_length_a 9.6460(10)
_cell_length_b 9.9010(10)
_cell_length_c 10.1480(10)
_cell_measurement_temperature 103(2)
_cell_volume 876.57(15)
_computing_cell_refinement 'HKL2000 (Otwinowski & Minor, 1997)'
_computing_data_collection 'HKL2000 (Otwinowski & Minor, 1997)'
_computing_data_reduction 'HKL2000 (Otwinowski & Minor, 1997)'
_computing_molecular_graphics Diamond
_computing_publication_material SHELXTL-97
_computing_structure_refinement 'SHELXL-97 (Sheldrick, 1997)'
_computing_structure_solution 'SHELXS-97 (Sheldrick, 1990)'
_diffrn_ambient_temperature 103(2)
_diffrn_measured_fraction_theta_full 0.997
_diffrn_measured_fraction_theta_max 0.997
_diffrn_measurement_device_type 'RIGAKU R-AXIS RAPID'
_diffrn_measurement_method 'omega scan with kappa offset'
_diffrn_radiation_monochromator graphite
_diffrn_radiation_source 'fine-focus sealed tube'
_diffrn_radiation_type MoK\a
_diffrn_radiation_wavelength 0.71073
_diffrn_reflns_av_R_equivalents 0.0000
_diffrn_reflns_av_sigmaI/netI 0.0102
_diffrn_reflns_limit_h_max 17
_diffrn_reflns_limit_h_min 0
_diffrn_reflns_limit_k_max 17
_diffrn_reflns_limit_k_min -17
_diffrn_reflns_limit_l_max 18
_diffrn_reflns_limit_l_min -17
_diffrn_reflns_number 10832
_diffrn_reflns_theta_full 39.99
_diffrn_reflns_theta_max 39.99
_diffrn_reflns_theta_min 2.19
_diffrn_standards_decay_% 2
_exptl_absorpt_coefficient_mu 0.373
_exptl_absorpt_correction_type none
_exptl_crystal_colour colourless
_exptl_crystal_density_diffrn 1.225
_exptl_crystal_density_method 'not measured'
_exptl_crystal_description prismatic
_exptl_crystal_F_000 344
_exptl_crystal_size_max 0.56
_exptl_crystal_size_mid 0.41
_exptl_crystal_size_min 0.28
_refine_diff_density_max 0.517
_refine_diff_density_min -0.308
_refine_diff_density_rms 0.051
_refine_ls_extinction_coef 0.040(4)
_refine_ls_extinction_expression Fc^*^=kFc[1+0.001xFc^2^\l^3^/sin(2\q)]^-1/4^
_refine_ls_extinction_method SHELXL
_refine_ls_goodness_of_fit_ref 1.036
_refine_ls_hydrogen_treatment refall
_refine_ls_matrix_type full
_refine_ls_number_parameters 276
_refine_ls_number_reflns 10832
_refine_ls_number_restraints 0
_refine_ls_restrained_S_all 1.036
_refine_ls_R_factor_all 0.0308
_refine_ls_R_factor_gt 0.0279
_refine_ls_shift/su_max 0.001
_refine_ls_shift/su_mean 0.000
_refine_ls_structure_factor_coef Fsqd
_refine_ls_weighting_details 'calc w=1/[\s^2^(Fo^2^)+(0.0542P)^2^+0.0644P] where P=(Fo^2^+2Fc^2^)/3'
_refine_ls_weighting_scheme calc
_refine_ls_wR_factor_gt 0.0860
_refine_ls_wR_factor_ref 0.0882
_reflns_number_gt 9861
_reflns_number_total 10832
_reflns_threshold_expression >2sigma(I)
_cod_data_source_file b614785b.txt
_cod_data_source_block 2
_cod_depositor_comments
;
The following automatic conversions were performed:
'_symmetry_cell_setting' value 'Triclinic' changed to 'triclinic'
according to '/home/saulius/struct/CIF-dictionaries/cif_core.dic'
dictionary named 'cif_core.dic' version 2.4.1 from 2010-06-29.

Automatic conversion script
Id: cif_fix_enum 1527 2010-12-29 10:47:43Z saulius 
;
_cod_original_sg_symbol_H-M P-1
_cod_database_code 7202547

loop_
_symmetry_equiv_pos_as_xyz
'x, y, z'
'-x, -y, -z'

loop_
_atom_site_label
_atom_site_type_symbol
_atom_site_fract_x
_atom_site_fract_y
_atom_site_fract_z
_atom_site_U_iso_or_equiv
_atom_site_adp_type
_atom_site_occupancy
_atom_site_symmetry_multiplicity
_atom_site_calc_flag
_atom_site_refinement_flags
_atom_site_disorder_assembly
_atom_site_disorder_group
Cl1 Cl 0.165378(13) 0.133794(15) 0.195968(14) 0.02813(3) Uani 1 1 d . . .
Cl2 Cl 0.675652(13) 0.173009(13) 0.168876(13) 0.02611(3) Uani 1 1 d . . .
O1 O 0.46895(5) 0.11171(5) 0.02974(5) 0.02952(7) Uani 1 1 d . . .
O2 O 0.97863(5) 0.11984(5) 0.01293(5) 0.03059(8) Uani 1 1 d . . .
H1OA H 0.3883(15) 0.1183(14) 0.0739(14) 0.053(3) Uiso 1 1 d . . .
H1OB H 0.5268(14) 0.1259(14) 0.0699(14) 0.052(3) Uiso 1 1 d . . .
H2OA H 0.8959(14) 0.1322(13) 0.0562(13) 0.047(3) Uiso 1 1 d . . .
H2OB H 1.0259(15) 0.1295(15) 0.0604(15) 0.061(4) Uiso 1 1 d . . .
H3O1 H 0.5000 0.0000 0.0000 0.099(8) Uiso 1 2 d S . .
H3O2 H 1.0000 0.0000 0.0000 0.103(8) Uiso 1 2 d S . .
N1 N 0.23085(4) 0.45411(4) 0.26292(4) 0.01734(5) Uani 1 1 d . . .
N2 N 0.22204(4) 0.23043(4) 0.48804(4) 0.01800(5) Uani 1 1 d . . .
C1 C 0.26404(4) 0.53842(4) 0.34248(4) 0.01779(6) Uani 1 1 d . . .
C2 C 0.28830(6) 0.68139(5) 0.27745(5) 0.02620(8) Uani 1 1 d . . .
C3 C 0.31765(7) 0.76404(5) 0.35486(7) 0.03162(10) Uani 1 1 d . . .
C4 C 0.32032(6) 0.70294(5) 0.49670(6) 0.02763(9) Uani 1 1 d . . .
C5 C 0.30109(6) 0.49271(6) 0.71389(6) 0.02811(9) Uani 1 1 d . . .
C6 C 0.28026(8) 0.35017(6) 0.78218(6) 0.03224(11) Uani 1 1 d . . .
C7 C 0.25568(7) 0.26317(5) 0.70664(5) 0.02667(8) Uani 1 1 d . . .
C8 C 0.24958(4) 0.32131(4) 0.56499(4) 0.01804(6) Uani 1 1 d . . .
C9 C 0.26988(4) 0.46956(4) 0.48922(4) 0.01676(6) Uani 1 1 d . . .
C10 C 0.29774(5) 0.55526(5) 0.56692(5) 0.02125(7) Uani 1 1 d . . .
C11 C 0.34682(6) 0.45220(5) 0.13322(5) 0.02564(8) Uani 1 1 d . . .
C12 C 0.08892(6) 0.50202(6) 0.22605(6) 0.02761(9) Uani 1 1 d . . .
C13 C 0.07996(7) 0.16731(8) 0.55383(6) 0.03402(12) Uani 1 1 d . . .
C14 C 0.34168(7) 0.11791(5) 0.47140(6) 0.02837(9) Uani 1 1 d . . .
H2N H 0.2238(13) 0.3133(13) 0.3752(13) 0.056(3) Uiso 1 1 d . . .
H2 H 0.2865(11) 0.7233(12) 0.1782(12) 0.041(3) Uiso 1 1 d . . .
H3 H 0.3291(13) 0.8682(14) 0.3042(13) 0.054(3) Uiso 1 1 d . . .
H4 H 0.3389(12) 0.7574(12) 0.5509(12) 0.043(3) Uiso 1 1 d . . .
H5 H 0.3206(12) 0.5530(12) 0.7616(12) 0.044(3) Uiso 1 1 d . . .
H6 H 0.2810(13) 0.3066(13) 0.8812(13) 0.053(3) Uiso 1 1 d . . .
H7 H 0.2415(12) 0.1618(12) 0.7559(12) 0.041(3) Uiso 1 1 d . . .
H11A H 0.4363(11) 0.4145(11) 0.1620(11) 0.034(2) Uiso 1 1 d . . .
H11B H 0.3578(11) 0.5496(11) 0.0647(11) 0.039(2) Uiso 1 1 d . . .
H11C H 0.3240(11) 0.3897(10) 0.0907(10) 0.033(2) Uiso 1 1 d . . .
H12A H 0.0133(11) 0.5020(11) 0.3114(11) 0.037(2) Uiso 1 1 d . . .
H12B H 0.0898(12) 0.5993(12) 0.1596(12) 0.040(3) Uiso 1 1 d . . .
H12C H 0.0692(11) 0.4345(11) 0.1859(10) 0.033(2) Uiso 1 1 d . . .
H13A H 0.0818(13) 0.0990(13) 0.6442(13) 0.049(3) Uiso 1 1 d . . .
H13B H 0.0076(13) 0.2426(13) 0.5662(13) 0.047(3) Uiso 1 1 d . . .
H13C H 0.0660(12) 0.1226(12) 0.4859(12) 0.041(3) Uiso 1 1 d . . .
H14A H 0.3510(11) 0.0551(12) 0.5625(12) 0.042(3) Uiso 1 1 d . . .
H14B H 0.4308(11) 0.1631(11) 0.4226(11) 0.039(2) Uiso 1 1 d . . .
H14C H 0.3148(12) 0.0682(12) 0.4181(12) 0.043(3) Uiso 1 1 d . . .

loop_
_atom_site_aniso_label
_atom_site_aniso_U_11
_atom_site_aniso_U_22
_atom_site_aniso_U_33
_atom_site_aniso_U_23
_atom_site_aniso_U_13
_atom_site_aniso_U_12
Cl1 0.02475(5) 0.03323(6) 0.03116(6) -0.01498(5) -0.00763(4) -0.00254(4)
Cl2 0.02379(5) 0.02845(5) 0.02830(5) -0.01184(4) -0.00691(4) 0.00003(4)
O1 0.02515(16) 0.03568(19) 0.03033(17) -0.01284(15) -0.00767(13) -0.00165(14)
O2 0.02386(16) 0.0408(2) 0.02971(17) -0.01400(15) -0.00638(13) -0.00263(14)
N1 0.01773(12) 0.01768(12) 0.01553(11) -0.00520(9) -0.00292(9) 0.00023(9)
N2 0.02008(13) 0.01581(11) 0.01713(12) -0.00486(9) -0.00204(10) -0.00311(10)
C1 0.01865(14) 0.01587(12) 0.01738(13) -0.00454(10) -0.00206(10) -0.00218(10)
C2 0.0347(2) 0.01702(15) 0.02330(17) -0.00315(13) -0.00277(15) -0.00574(14)
C3 0.0414(3) 0.01888(17) 0.0336(2) -0.00731(16) -0.0037(2) -0.01019(17)
C4 0.0300(2) 0.02254(17) 0.0344(2) -0.01282(16) -0.00624(17) -0.00691(15)
C5 0.0335(2) 0.0306(2) 0.0278(2) -0.01380(17) -0.01452(17) -0.00036(17)
C6 0.0474(3) 0.0310(2) 0.02322(18) -0.00890(16) -0.0179(2) 0.0013(2)
C7 0.0389(2) 0.02209(17) 0.01922(16) -0.00375(13) -0.01143(16) -0.00044(16)
C8 0.02069(15) 0.01677(13) 0.01671(13) -0.00490(10) -0.00493(11) -0.00110(11)
C9 0.01602(13) 0.01650(13) 0.01794(13) -0.00580(10) -0.00347(10) -0.00151(10)
C10 0.02073(16) 0.02178(15) 0.02486(16) -0.01059(13) -0.00654(13) -0.00223(12)
C11 0.0289(2) 0.02492(17) 0.01839(15) -0.00737(13) 0.00277(14) -0.00178(15)
C12 0.02425(19) 0.02803(19) 0.0339(2) -0.01188(17) -0.01349(17) 0.00547(15)
C13 0.0325(2) 0.0429(3) 0.0279(2) -0.0142(2) 0.00572(18) -0.0216(2)
C14 0.0374(2) 0.02138(17) 0.02668(19) -0.00979(15) -0.01110(17) 0.00849(16)

loop_
_atom_type_symbol
_atom_type_description
_atom_type_scat_dispersion_real
_atom_type_scat_dispersion_imag
_atom_type_scat_source
C C 0.0033 0.0016 'International Tables Vol C Tables 4.2.6.8 and 6.1.1.4'
H H 0.0000 0.0000 'International Tables Vol C Tables 4.2.6.8 and 6.1.1.4'
N N 0.0061 0.0033 'International Tables Vol C Tables 4.2.6.8 and 6.1.1.4'
O O 0.0106 0.0060 'International Tables Vol C Tables 4.2.6.8 and 6.1.1.4'
Cl Cl 0.1484 0.1585 'International Tables Vol C Tables 4.2.6.8 and 6.1.1.4'

loop_
_geom_angle_atom_site_label_1
_geom_angle_atom_site_label_2
_geom_angle_atom_site_label_3
_geom_angle
_geom_angle_site_symmetry_1
_geom_angle_site_symmetry_3
_geom_angle_publ_flag
H1OA O1 H1OB 111.8(12) . . ?
H1OA O1 H3O1 112.9(9) . . ?
H1OB O1 H3O1 112.2(9) . . ?
H2OA O2 H2OB 104.7(13) . . ?
H2OA O2 H3O2 110.1(9) . . ?
H2OB O2 H3O2 111.5(11) . . ?
C1 N1 C11 112.14(4) . . ?
C1 N1 C12 112.10(3) . . ?
C11 N1 C12 111.04(4) . . ?
C1 N1 H2N 98.5(5) . . ?
C11 N1 H2N 112.1(5) . . ?
C12 N1 H2N 110.4(5) . . ?
C8 N2 C13 112.50(4) . . ?
C8 N2 C14 112.00(4) . . ?
C13 N2 C14 111.47(4) . . ?
C8 N2 H2N 100.9(6) . . ?
C13 N2 H2N 111.3(6) . . ?
C14 N2 H2N 108.1(6) . . ?
C2 C1 C9 120.91(4) . . ?
C2 C1 N1 120.49(4) . . ?
C9 C1 N1 118.60(3) . . ?
C1 C2 C3 120.67(5) . . ?
C1 C2 H2 118.7(7) . . ?
C3 C2 H2 120.6(7) . . ?
C4 C3 C2 120.16(4) . . ?
C4 C3 H3 122.4(7) . . ?
C2 C3 H3 117.3(7) . . ?
C3 C4 C10 120.77(4) . . ?
C3 C4 H4 121.3(7) . . ?
C10 C4 H4 117.9(7) . . ?
C6 C5 C10 120.76(4) . . ?
C6 C5 H5 121.8(7) . . ?
C10 C5 H5 117.4(7) . . ?
C5 C6 C7 120.19(5) . . ?
C5 C6 H6 121.9(7) . . ?
C7 C6 H6 117.9(7) . . ?
C8 C7 C6 120.31(5) . . ?
C8 C7 H7 120.0(6) . . ?
C6 C7 H7 119.7(6) . . ?
C7 C8 C9 121.60(4) . . ?
C7 C8 N2 119.88(4) . . ?
C9 C8 N2 118.51(3) . . ?
C8 C9 C1 125.03(3) . . ?
C8 C9 C10 117.21(4) . . ?
C1 C9 C10 117.76(4) . . ?
C5 C10 C4 120.39(4) . . ?
C5 C10 C9 119.91(4) . . ?
C4 C10 C9 119.69(4) . . ?
N1 C11 H11A 108.8(6) . . ?
N1 C11 H11B 110.8(6) . . ?
H11A C11 H11B 109.8(8) . . ?
N1 C11 H11C 108.6(6) . . ?
H11A C11 H11C 108.1(8) . . ?
H11B C11 H11C 110.8(8) . . ?
N1 C12 H12A 110.7(6) . . ?
N1 C12 H12B 110.9(6) . . ?
H12A C12 H12B 107.7(9) . . ?
N1 C12 H12C 107.1(6) . . ?
H12A C12 H12C 108.5(8) . . ?
H12B C12 H12C 111.9(8) . . ?
N2 C13 H13A 109.8(7) . . ?
N2 C13 H13B 108.4(7) . . ?
H13A C13 H13B 109.4(10) . . ?
N2 C13 H13C 105.5(7) . . ?
H13A C13 H13C 111.5(9) . . ?
H13B C13 H13C 112.2(9) . . ?
N2 C14 H14A 110.4(7) . . ?
N2 C14 H14B 109.2(6) . . ?
H14A C14 H14B 108.7(9) . . ?
N2 C14 H14C 105.1(7) . . ?
H14A C14 H14C 110.8(9) . . ?
H14B C14 H14C 112.7(9) . . ?

loop_
_geom_bond_atom_site_label_1
_geom_bond_atom_site_label_2
_geom_bond_distance
_geom_bond_site_symmetry_2
_geom_bond_publ_flag
O1 H1OA 0.790(14) . ?
O1 H1OB 0.827(13) . ?
O1 H3O1 1.2133(5) . ?
O2 H2OA 0.811(13) . ?
O2 H2OB 0.783(15) . ?
O2 H3O2 1.2162(5) . ?
N1 C1 1.4581(5) . ?
N1 C11 1.4795(6) . ?
N1 C12 1.4817(6) . ?
N1 H2N 1.475(12) . ?
N2 C8 1.4654(5) . ?
N2 C13 1.4857(6) . ?
N2 C14 1.4877(6) . ?
N2 H2N 1.163(12) . ?
C1 C2 1.3755(6) . ?
C1 C9 1.4293(6) . ?
C2 C3 1.4108(8) . ?
C2 H2 0.957(11) . ?
C3 C4 1.3688(9) . ?
C3 H3 0.996(13) . ?
C4 C10 1.4195(7) . ?
C4 H4 0.953(11) . ?
C5 C6 1.3691(8) . ?
C5 C10 1.4191(7) . ?
C5 H5 0.951(11) . ?
C6 C7 1.4107(7) . ?
C6 H6 0.954(12) . ?
C7 C8 1.3730(6) . ?
C7 H7 0.973(11) . ?
C8 C9 1.4286(6) . ?
C9 C10 1.4310(6) . ?
C11 H11A 0.965(10) . ?
C11 H11B 0.985(11) . ?
C11 H11C 0.944(10) . ?
C12 H12A 0.968(10) . ?
C12 H12B 0.975(11) . ?
C12 H12C 0.956(10) . ?
C13 H13A 0.943(12) . ?
C13 H13B 0.953(12) . ?
C13 H13C 0.981(11) . ?
C14 H14A 0.945(11) . ?
C14 H14B 0.962(11) . ?
C14 H14C 0.947(11) . ?

loop_
_geom_hbond_atom_site_label_D
_geom_hbond_atom_site_label_H
_geom_hbond_atom_site_label_A
_geom_hbond_distance_DH
_geom_hbond_distance_HA
_geom_hbond_distance_DA
_geom_hbond_angle_DHA
_geom_hbond_site_symmetry_A
O1 H1OA Cl1 0.790(14) 2.179(14) 2.9682(5) 179.3(13) .
O1 H1OB Cl2 0.827(13) 2.145(13) 2.9717(5) 177.4(13) .
O2 H2OA Cl2 0.811(13) 2.166(13) 2.9768(5) 178.0(12) .
O2 H2OB Cl1 0.783(15) 2.185(15) 2.9654(5) 174.2(14) 1_655
O1 H3O1 O1 1.21 1.21 2.4267(9) 180.00(4) 2_655
O2 H3O2 O2 1.22 1.22 2.4324(10) 180.00(4) 2_755
N2 H2N N1 1.163(12) 1.475(12) 2.5910(5) 158.2(11) .

loop_
_geom_torsion_atom_site_label_1
_geom_torsion_atom_site_label_2
_geom_torsion_atom_site_label_3
_geom_torsion_atom_site_label_4
_geom_torsion
_geom_torsion_site_symmetry_1
_geom_torsion_site_symmetry_2
_geom_torsion_site_symmetry_3
_geom_torsion_site_symmetry_4
_geom_torsion_publ_flag
C11 N1 C1 C2 58.86(5) . . . . ?
C12 N1 C1 C2 -66.84(5) . . . . ?
C11 N1 C1 C9 -121.52(4) . . . . ?
C12 N1 C1 C9 112.79(4) . . . . ?
C9 C1 C2 C3 -0.86(8) . . . . ?
N1 C1 C2 C3 178.75(5) . . . . ?
C1 C2 C3 C4 -0.91(9) . . . . ?
C2 C3 C4 C10 1.76(9) . . . . ?
C10 C5 C6 C7 0.26(10) . . . . ?
C5 C6 C7 C8 -1.30(10) . . . . ?
C6 C7 C8 C9 0.99(8) . . . . ?
C6 C7 C8 N2 -179.17(5) . . . . ?
C13 N2 C8 C7 61.02(6) . . . . ?
C14 N2 C8 C7 -65.47(6) . . . . ?
C13 N2 C8 C9 -119.13(5) . . . . ?
C14 N2 C8 C9 114.38(4) . . . . ?
C7 C8 C9 C1 -179.47(4) . . . . ?
N2 C8 C9 C1 0.69(6) . . . . ?
C7 C8 C9 C10 0.34(6) . . . . ?
N2 C8 C9 C10 -179.51(4) . . . . ?
C2 C1 C9 C8 -178.49(4) . . . . ?
N1 C1 C9 C8 1.89(6) . . . . ?
C2 C1 C9 C10 1.71(6) . . . . ?
N1 C1 C9 C10 -177.92(3) . . . . ?
C6 C5 C10 C4 -179.61(6) . . . . ?
C6 C5 C10 C9 1.08(8) . . . . ?
C3 C4 C10 C5 179.82(5) . . . . ?
C3 C4 C10 C9 -0.87(8) . . . . ?
C8 C9 C10 C5 -1.36(6) . . . . ?
C1 C9 C10 C5 178.46(4) . . . . ?
C8 C9 C10 C4 179.33(4) . . . . ?
C1 C9 C10 C4 -0.85(6) . . . . ?
